data_7236378
loop_
_publ_author_name
'Wei, Mei-Jie'
'Fu, Jia-Qi'
'Wang, Yi-Di'
'Gu, Jing-Yang'
'Liu, Bai-Ling'
'Zang, Hong-Ying'
'Zhou, En-Long'
'Shao, Kui-Zhan'
'Su, Zhong-Min'

_publ_section_title
;
 Changes of coordination modes of Cu-based coordination complexes as
 tuneable proton-conducting solid electrolytes
;
_journal_issue 3
_journal_name_full 'Journal of Materials Chemistry A'
_journal_page_first 1085
_journal_paper_doi 10.1039/C6TA08581D
_journal_volume 5
_journal_year 2017
_chemical_formula_sum 'C19 H13 Cl Cu N4 O7 S2'
_chemical_formula_weight 572.44
_space_group_crystal_system monoclinic
_space_group_IT_number 14
_space_group_name_Hall '-P 2yn'
_space_group_name_H-M_alt 'P 1 21/n 1'
_atom_sites_solution_hydrogens mixed
_audit_creation_method SHELXL-2014
_audit_update_record
;
2016-09-11 deposited with the CCDC.
2016-11-25 downloaded from the CCDC.
;
_cell_angle_alpha 90.000(5)
_cell_angle_beta 104.136(5)
_cell_angle_gamma 90.000(5)
_cell_formula_units_Z 4
_cell_length_a 9.688(5)
_cell_length_b 13.529(5)
_cell_length_c 15.760(5)
_cell_measurement_reflns_used 2792
_cell_measurement_temperature 293(2)
_cell_measurement_theta_max 25.0563
_cell_measurement_theta_min 2.2505
_cell_volume 2003.1(14)
_computing_cell_refinement 'Bruker SAINT v8.34a'
_computing_data_collection 'Bruker APEX 2'
_computing_data_reduction 'Bruker SAINT v8.34a'
_computing_molecular_graphics 'Bruker SHELXTL'
_computing_publication_material 'Bruker SHELXTL & local programs'
_computing_structure_refinement 'SHELXL-2014 (Sheldrick, 2014)'
_computing_structure_solution 'Bruker SHELXTL 2014/4'
_diffrn_ambient_temperature 293(2)
_diffrn_detector_area_resol_mean 0.01
_diffrn_measured_fraction_theta_full 0.999
_diffrn_measured_fraction_theta_max 0.999
_diffrn_measurement_device_type 'Bruker Smart Apex II CCD'
_diffrn_measurement_method \w-2\q
_diffrn_radiation_type MoK\a
_diffrn_radiation_wavelength 0.71069
_diffrn_reflns_av_R_equivalents 0.0404
_diffrn_reflns_av_unetI/netI 0.0433
_diffrn_reflns_Laue_measured_fraction_full 0.999
_diffrn_reflns_Laue_measured_fraction_max 0.999
_diffrn_reflns_limit_h_max 11
_diffrn_reflns_limit_h_min -11
_diffrn_reflns_limit_k_max 12
_diffrn_reflns_limit_k_min -16
_diffrn_reflns_limit_l_max 18
_diffrn_reflns_limit_l_min -18
_diffrn_reflns_number 11317
_diffrn_reflns_point_group_measured_fraction_full 0.999
_diffrn_reflns_point_group_measured_fraction_max 0.999
_diffrn_reflns_theta_full 25.000
_diffrn_reflns_theta_max 25.077
_diffrn_reflns_theta_min 2.010
_diffrn_source 'fine-focus sealed tube'
_exptl_absorpt_coefficient_mu 1.489
_exptl_absorpt_correction_T_max 0.742
_exptl_absorpt_correction_T_min 0.621
_exptl_absorpt_correction_type multi-scan
_exptl_absorpt_process_details 'SADABS 2014/4 Bruker AXS Madison WI USA'
_exptl_crystal_colour green
_exptl_crystal_density_diffrn 1.898
_exptl_crystal_description block
_exptl_crystal_F_000 1156
_exptl_crystal_size_max 0.360
_exptl_crystal_size_mid 0.250
_exptl_crystal_size_min 0.220
_refine_diff_density_max 0.811
_refine_diff_density_min -0.369
_refine_diff_density_rms 0.088
_refine_ls_extinction_method none
_refine_ls_goodness_of_fit_ref 1.025
_refine_ls_hydrogen_treatment refall
_refine_ls_matrix_type full
_refine_ls_number_parameters 355
_refine_ls_number_reflns 3557
_refine_ls_number_restraints 0
_refine_ls_restrained_S_all 1.025
_refine_ls_R_factor_all 0.0518
_refine_ls_R_factor_gt 0.0340
_refine_ls_shift/su_max 0.001
_refine_ls_shift/su_mean 0.000
_refine_ls_structure_factor_coef Fsqd
_refine_ls_weighting_details 'w=1/[\s^2^(Fo^2^)+(0.0453P)^2^+1.2380P] where P=(Fo^2^+2Fc^2^)/3'
_refine_ls_weighting_scheme calc
_refine_ls_wR_factor_gt 0.0816
_refine_ls_wR_factor_ref 0.0885
_reflns_Friedel_coverage 0.000
_reflns_number_gt 2797
_reflns_number_total 3557
_reflns_threshold_expression 'I > 2\s(I)'
_cod_data_source_file c6ta08581d2.cif
_cod_data_source_block shelx
_cod_original_sg_symbol_H-M 'P 21/n'
_cod_database_code 7236378
_shelx_space_group_comment
;
The symmetry employed for this shelxl refinement is uniquely defined
by the following loop, which should always be used as a source of
symmetry information in preference to the above space-group names.
They are only intended as comments.
;
_shelx_estimated_absorpt_t_min 0.616
_shelx_estimated_absorpt_t_max 0.735
_shelxl_version_number 2014-3

loop_
_space_group_symop_operation_xyz
'x, y, z'
'-x+1/2, y+1/2, -z+1/2'
'-x, -y, -z'
'x-1/2, -y-1/2, z-1/2'

loop_
_atom_site_label
_atom_site_type_symbol
_atom_site_fract_x
_atom_site_fract_y
_atom_site_fract_z
_atom_site_U_iso_or_equiv
_atom_site_adp_type
_atom_site_occupancy
_atom_site_site_symmetry_order
_atom_site_calc_flag
C1 C 0.4143(4) -0.0348(3) 0.3251(2) 0.0237(8) Uani 1 1 d
C2 C 0.4146(4) -0.1372(3) 0.3178(2) 0.0263(8) Uani 1 1 d
C3 C 0.5205(4) -0.1914(3) 0.3711(2) 0.0246(8) Uani 1 1 d
C4 C 0.6270(3) -0.1415(2) 0.4317(2) 0.0196(7) Uani 1 1 d
C5 C 0.7448(3) -0.1853(2) 0.4932(2) 0.0205(7) Uani 1 1 d
C6 C 0.8446(3) -0.1315(2) 0.5515(2) 0.0225(7) Uani 1 1 d
C7 C 0.8402(3) -0.0263(2) 0.5562(2) 0.0217(7) Uani 1 1 d
C8 C 0.9370(4) 0.0343(3) 0.6142(2) 0.0320(9) Uani 1 1 d
C9 C 0.9177(4) 0.1342(3) 0.6103(3) 0.0366(10) Uani 1 1 d
C10 C 0.8014(4) 0.1741(3) 0.5497(2) 0.0311(9) Uani 1 1 d
C11 C 0.7263(3) 0.0192(2) 0.4968(2) 0.0193(7) Uani 1 1 d
C12 C 0.6211(3) -0.0381(2) 0.4355(2) 0.0182(7) Uani 1 1 d
C13 C 0.8966(3) -0.2901(2) 0.5735(2) 0.0215(7) Uani 1 1 d
C14 C 0.9733(3) -0.3810(2) 0.6079(2) 0.0223(7) Uani 1 1 d
C15 C 0.9084(3) -0.4750(2) 0.6082(2) 0.0208(7) Uani 1 1 d
C16 C 0.9913(4) -0.5550(2) 0.6450(2) 0.0227(8) Uani 1 1 d
C17 C 1.1372(3) -0.5436(2) 0.6810(2) 0.0217(7) Uani 1 1 d
C18 C 1.2009(4) -0.4531(3) 0.6780(2) 0.0293(9) Uani 1 1 d
C19 C 1.1183(4) -0.3730(3) 0.6416(2) 0.0280(8) Uani 1 1 d
N1 N 0.5147(3) 0.01461(19) 0.38213(16) 0.0197(6) Uani 1 1 d
N2 N 0.7074(3) 0.11807(19) 0.49422(17) 0.0202(6) Uani 1 1 d
N3 N 0.7796(3) -0.2827(2) 0.50831(18) 0.0229(7) Uani 1 1 d
N4 N 0.9393(3) -0.19867(19) 0.60106(18) 0.0238(7) Uani 1 1 d
O6 O 1.3850(3) -0.62541(19) 0.74272(18) 0.0389(7) Uani 1 1 d
O4 O 1.1884(3) -0.72910(18) 0.67435(18) 0.0418(7) Uani 1 1 d
O7W O 0.5540(3) 0.3011(2) 0.4313(2) 0.0472(9) Uani 1 1 d
O5 O 1.2039(3) -0.6565(2) 0.81583(18) 0.0526(8) Uani 1 1 d
O1 O 0.6588(3) -0.43948(17) 0.63037(16) 0.0331(6) Uani 1 1 d
O2 O 0.6783(3) -0.46116(18) 0.48113(15) 0.0344(6) Uani 1 1 d
O3 O 0.7019(2) -0.60244(16) 0.57663(16) 0.0307(6) Uani 1 1 d
S2 S 1.23428(9) -0.64801(6) 0.73166(5) 0.0216(2) Uani 1 1 d
S1 S 0.71981(9) -0.49653(6) 0.57114(5) 0.0236(2) Uani 1 1 d
Cu1 Cu 0.53983(4) 0.16198(3) 0.39612(3) 0.02200(13) Uani 1 1 d
Cl1 Cl 0.33978(10) 0.19651(7) 0.29771(6) 0.0390(3) Uani 1 1 d
H1 H 0.348(4) -0.001(2) 0.292(2) 0.019(9) Uiso 1 1 d
H2 H 0.343(4) -0.168(3) 0.273(2) 0.032(10) Uiso 1 1 d
H3 H 0.521(4) -0.259(3) 0.366(2) 0.029(10) Uiso 1 1 d
H3A H 0.730(4) -0.335(3) 0.486(3) 0.040(12) Uiso 1 1 d
H8 H 1.005(5) 0.004(3) 0.658(3) 0.063(14) Uiso 1 1 d
H9 H 0.977(5) 0.184(3) 0.653(3) 0.066(14) Uiso 1 1 d
H10 H 0.785(3) 0.242(3) 0.546(2) 0.019(9) Uiso 1 1 d
H16 H 0.949(4) -0.617(3) 0.646(2) 0.029(10) Uiso 1 1 d
H18 H 1.295(4) -0.442(3) 0.697(2) 0.037(11) Uiso 1 1 d
H19 H 1.160(3) -0.315(2) 0.641(2) 0.016(8) Uiso 1 1 d
H7B H 0.596(4) 0.329(3) 0.477(3) 0.042(13) Uiso 1 1 d
H7A H 0.493(5) 0.336(3) 0.410(3) 0.047(14) Uiso 1 1 d

loop_
_atom_site_aniso_label
_atom_site_aniso_U_11
_atom_site_aniso_U_22
_atom_site_aniso_U_33
_atom_site_aniso_U_23
_atom_site_aniso_U_13
_atom_site_aniso_U_12
C1 0.0205(18) 0.0260(19) 0.0212(17) 0.0036(15) -0.0018(15) 0.0006(15)
C2 0.0278(19) 0.0255(19) 0.0209(17) -0.0017(15) -0.0032(15) -0.0038(15)
C3 0.031(2) 0.0157(18) 0.0244(18) -0.0021(15) 0.0023(15) 0.0003(15)
C4 0.0209(17) 0.0171(17) 0.0184(16) 0.0009(13) 0.0005(13) -0.0005(13)
C5 0.0232(18) 0.0138(16) 0.0220(17) 0.0013(13) 0.0006(14) 0.0016(13)
C6 0.0207(17) 0.0150(16) 0.0280(18) 0.0019(14) -0.0012(14) 0.0022(14)
C7 0.0190(17) 0.0166(16) 0.0265(17) 0.0013(14) 0.0002(14) 0.0004(13)
C8 0.027(2) 0.0203(19) 0.040(2) -0.0007(17) -0.0094(17) 0.0003(15)
C9 0.029(2) 0.0214(19) 0.049(2) -0.0059(18) -0.0096(18) -0.0021(16)
C10 0.030(2) 0.0166(19) 0.040(2) -0.0037(16) -0.0030(17) -0.0001(15)
C11 0.0196(17) 0.0174(17) 0.0205(16) 0.0013(14) 0.0042(13) 0.0028(13)
C12 0.0205(17) 0.0166(16) 0.0172(15) 0.0013(13) 0.0040(13) 0.0004(13)
C13 0.0210(17) 0.0173(17) 0.0235(17) 0.0001(14) 0.0002(14) 0.0009(14)
C14 0.0252(18) 0.0165(17) 0.0213(17) -0.0018(14) -0.0018(14) 0.0024(14)
C15 0.0194(17) 0.0185(17) 0.0210(16) -0.0034(14) -0.0021(14) 0.0039(13)
C16 0.0252(19) 0.0158(18) 0.0234(17) 0.0000(14) -0.0010(15) 0.0008(14)
C17 0.0208(18) 0.0197(17) 0.0213(17) -0.0002(14) -0.0012(14) 0.0052(14)
C18 0.0212(19) 0.025(2) 0.036(2) 0.0015(16) -0.0034(16) 0.0019(16)
C19 0.025(2) 0.0169(18) 0.039(2) 0.0002(16) 0.0020(16) -0.0027(15)
N1 0.0194(14) 0.0189(14) 0.0186(13) 0.0012(11) 0.0005(11) 0.0006(11)
N2 0.0218(15) 0.0130(13) 0.0243(14) -0.0011(11) 0.0026(12) 0.0008(11)
N3 0.0280(16) 0.0131(15) 0.0230(15) -0.0009(12) -0.0028(13) 0.0008(12)
N4 0.0219(15) 0.0126(13) 0.0324(16) 0.0035(12) -0.0023(13) 0.0035(11)
O6 0.0209(13) 0.0321(14) 0.0561(17) 0.0075(13) -0.0051(12) 0.0008(11)
O4 0.0414(16) 0.0234(14) 0.0493(17) -0.0074(12) -0.0110(13) 0.0088(12)
O7W 0.0512(19) 0.0206(14) 0.0511(19) -0.0122(14) -0.0237(15) 0.0159(14)
O5 0.061(2) 0.062(2) 0.0413(16) 0.0239(15) 0.0243(14) 0.0370(16)
O1 0.0270(14) 0.0278(14) 0.0396(14) -0.0064(11) -0.0010(11) 0.0057(11)
O2 0.0386(15) 0.0246(13) 0.0291(13) 0.0004(11) -0.0128(11) -0.0016(11)
O3 0.0267(13) 0.0154(12) 0.0418(15) 0.0008(11) -0.0074(11) 0.0000(10)
S2 0.0203(4) 0.0182(4) 0.0231(4) 0.0010(3) -0.0010(3) 0.0056(3)
S1 0.0217(4) 0.0133(4) 0.0289(5) -0.0022(3) -0.0071(4) 0.0020(3)
Cu1 0.0235(2) 0.0150(2) 0.0238(2) 0.00025(17) -0.00127(17) 0.00354(16)
Cl1 0.0396(5) 0.0276(5) 0.0379(5) -0.0020(4) -0.0134(4) 0.0134(4)

loop_
_atom_type_symbol
_atom_type_description
_atom_type_scat_dispersion_real
_atom_type_scat_dispersion_imag
_atom_type_scat_source
C C 0.0033 0.0016 'International Tables Vol C Tables 4.2.6.8 and 6.1.1.4'
H H 0.0000 0.0000 'International Tables Vol C Tables 4.2.6.8 and 6.1.1.4'
N N 0.0061 0.0033 'International Tables Vol C Tables 4.2.6.8 and 6.1.1.4'
O O 0.0106 0.0060 'International Tables Vol C Tables 4.2.6.8 and 6.1.1.4'
S S 0.1246 0.1234 'International Tables Vol C Tables 4.2.6.8 and 6.1.1.4'
Cu Cu 0.3201 1.2651 'International Tables Vol C Tables 4.2.6.8 and 6.1.1.4'
Cl Cl 0.1484 0.1585 'International Tables Vol C Tables 4.2.6.8 and 6.1.1.4'

loop_
_geom_angle_atom_site_label_1
_geom_angle_atom_site_label_2
_geom_angle_atom_site_label_3
_geom_angle
_geom_angle_site_symmetry_3
N1 C1 C2 122.7(3) .
N1 C1 H1 117(2) .
C2 C1 H1 120(2) .
C3 C2 C1 120.0(3) .
C3 C2 H2 121(2) .
C1 C2 H2 119(2) .
C2 C3 C4 118.6(3) .
C2 C3 H3 120(2) .
C4 C3 H3 121(2) .
C3 C4 C12 118.7(3) .
C3 C4 C5 126.6(3) .
C12 C4 C5 114.7(3) .
N3 C5 C6 107.0(3) .
N3 C5 C4 129.7(3) .
C6 C5 C4 123.3(3) .
C5 C6 N4 106.9(3) .
C5 C6 C7 122.7(3) .
N4 C6 C7 130.4(3) .
C8 C7 C11 118.0(3) .
C8 C7 C6 126.4(3) .
C11 C7 C6 115.5(3) .
C9 C8 C7 119.3(3) .
C9 C8 H8 122(3) .
C7 C8 H8 118(3) .
C8 C9 C10 119.5(3) .
C8 C9 H9 125(3) .
C10 C9 H9 115(3) .
N2 C10 C9 122.5(3) .
N2 C10 H10 116(2) .
C9 C10 H10 122(2) .
N2 C11 C7 122.2(3) .
N2 C11 C12 116.3(3) .
C7 C11 C12 121.5(3) .
N1 C12 C4 121.9(3) .
N1 C12 C11 115.8(3) .
C4 C12 C11 122.3(3) .
N3 C13 N4 108.4(3) .
N3 C13 C14 127.2(3) .
N4 C13 C14 124.3(3) .
C19 C14 C15 118.7(3) .
C19 C14 C13 116.8(3) .
C15 C14 C13 124.5(3) .
C16 C15 C14 119.2(3) .
C16 C15 S1 116.6(3) .
C14 C15 S1 124.0(2) .
C15 C16 C17 120.6(3) .
C15 C16 H16 120(2) .
C17 C16 H16 120(2) .
C18 C17 C16 120.1(3) .
C18 C17 S2 122.0(3) .
C16 C17 S2 117.9(3) .
C17 C18 C19 119.4(3) .
C17 C18 H18 124(2) .
C19 C18 H18 116(2) .
C14 C19 C18 121.9(3) .
C14 C19 H19 120(2) .
C18 C19 H19 119(2) .
C1 N1 C12 118.1(3) .
C1 N1 Cu1 128.3(2) .
C12 N1 Cu1 113.4(2) .
C10 N2 C11 118.6(3) .
C10 N2 Cu1 128.4(2) .
C11 N2 Cu1 112.9(2) .
C13 N3 C5 109.5(3) .
C13 N3 H3A 121(3) .
C5 N3 H3A 128(3) .
C13 N4 C6 108.2(3) .
Cu1 O7W H7B 132(3) .
Cu1 O7W H7A 119(3) .
H7B O7W H7A 105(4) .
S2 O5 Cu1 148.50(19) 4_656
O4 S2 O5 115.04(19) .
O4 S2 O6 112.69(17) .
O5 S2 O6 109.41(18) .
O4 S2 C17 106.22(15) .
O5 S2 C17 105.93(16) .
O6 S2 C17 106.96(16) .
O1 S1 O3 114.58(16) .
O1 S1 O2 113.22(15) .
O3 S1 O2 111.98(14) .
O1 S1 C15 104.29(15) .
O3 S1 C15 105.52(14) .
O2 S1 C15 106.26(15) .
O7W Cu1 N1 168.80(13) .
O7W Cu1 N2 94.45(12) .
N1 Cu1 N2 81.21(10) .
O7W Cu1 Cl1 89.11(10) .
N1 Cu1 Cl1 94.03(8) .
N2 Cu1 Cl1 172.26(8) .
O7W Cu1 O5 100.36(13) 4
N1 Cu1 O5 89.39(11) 4
N2 Cu1 O5 82.90(12) 4
Cl1 Cu1 O5 103.25(9) 4

loop_
_geom_bond_atom_site_label_1
_geom_bond_atom_site_label_2
_geom_bond_distance
_geom_bond_site_symmetry_2
C1 N1 1.332(4) .
C1 C2 1.390(5) .
C1 H1 0.85(3) .
C2 C3 1.370(5) .
C2 H2 0.95(4) .
C3 C4 1.397(4) .
C3 H3 0.92(4) .
C4 C12 1.402(4) .
C4 C5 1.432(4) .
C5 N3 1.366(4) .
C5 C6 1.370(4) .
C6 N4 1.389(4) .
C6 C7 1.426(4) .
C7 C8 1.402(5) .
C7 C11 1.403(4) .
C8 C9 1.363(5) .
C8 H8 0.93(4) .
C9 C10 1.396(5) .
C9 H9 1.02(5) .
C10 N2 1.334(4) .
C10 H10 0.93(3) .
C11 N2 1.350(4) .
C11 C12 1.446(4) .
C12 N1 1.362(4) .
C13 N3 1.335(4) .
C13 N4 1.342(4) .
C13 C14 1.470(4) .
C14 C19 1.379(5) .
C14 C15 1.419(5) .
C15 C16 1.387(4) .
C15 S1 1.801(3) .
C16 C17 1.397(5) .
C16 H16 0.93(4) .
C17 C18 1.378(5) .
C17 S2 1.775(3) .
C18 C19 1.386(5) .
C18 H18 0.90(4) .
C19 H19 0.88(3) .
N1 Cu1 2.014(3) .
N2 Cu1 2.038(3) .
N3 H3A 0.88(4) .
O6 S2 1.460(3) .
O4 S2 1.422(3) .
O7W Cu1 1.958(3) .
O7W H7B 0.83(4) .
O7W H7A 0.77(4) .
O5 S2 1.432(3) .
O5 Cu1 2.261(3) 4_656
O1 S1 1.445(3) .
O2 S1 1.458(2) .
O3 S1 1.448(2) .
Cu1 Cl1 2.2163(12) .
Cu1 O5 2.261(3) 4

loop_
_geom_torsion_atom_site_label_1
_geom_torsion_atom_site_label_2
_geom_torsion_atom_site_label_3
_geom_torsion_atom_site_label_4
_geom_torsion
_geom_torsion_site_symmetry_1
N1 C1 C2 C3 0.6(6) .
C1 C2 C3 C4 -0.4(5) .
C2 C3 C4 C12 0.0(5) .
C2 C3 C4 C5 179.3(3) .
C3 C4 C5 N3 -1.2(6) .
C12 C4 C5 N3 178.1(3) .
C3 C4 C5 C6 -179.3(4) .
C12 C4 C5 C6 0.1(5) .
N3 C5 C6 N4 0.3(4) .
C4 C5 C6 N4 178.7(3) .
N3 C5 C6 C7 -178.5(3) .
C4 C5 C6 C7 -0.1(6) .
C5 C6 C7 C8 179.5(4) .
N4 C6 C7 C8 1.0(6) .
C5 C6 C7 C11 -0.1(5) .
N4 C6 C7 C11 -178.6(3) .
C11 C7 C8 C9 -0.4(6) .
C6 C7 C8 C9 -179.9(4) .
C7 C8 C9 C10 0.8(6) .
C8 C9 C10 N2 -0.4(7) .
C8 C7 C11 N2 -0.3(5) .
C6 C7 C11 N2 179.2(3) .
C8 C7 C11 C12 -179.4(3) .
C6 C7 C11 C12 0.2(5) .
C3 C4 C12 N1 0.2(5) .
C5 C4 C12 N1 -179.1(3) .
C3 C4 C12 C11 179.5(3) .
C5 C4 C12 C11 0.1(5) .
N2 C11 C12 N1 -0.1(4) .
C7 C11 C12 N1 179.0(3) .
N2 C11 C12 C4 -179.3(3) .
C7 C11 C12 C4 -0.2(5) .
N3 C13 C14 C19 149.2(4) .
N4 C13 C14 C19 -27.1(5) .
N3 C13 C14 C15 -30.6(6) .
N4 C13 C14 C15 153.1(3) .
C19 C14 C15 C16 2.2(5) .
C13 C14 C15 C16 -178.0(3) .
C19 C14 C15 S1 177.2(3) .
C13 C14 C15 S1 -3.0(5) .
C14 C15 C16 C17 -0.2(5) .
S1 C15 C16 C17 -175.6(3) .
C15 C16 C17 C18 -1.9(5) .
C15 C16 C17 S2 176.9(3) .
C16 C17 C18 C19 2.0(6) .
S2 C17 C18 C19 -176.7(3) .
C15 C14 C19 C18 -2.1(6) .
C13 C14 C19 C18 178.1(3) .
C17 C18 C19 C14 0.0(6) .
C2 C1 N1 C12 -0.3(5) .
C2 C1 N1 Cu1 175.1(3) .
C4 C12 N1 C1 -0.1(5) .
C11 C12 N1 C1 -179.3(3) .
C4 C12 N1 Cu1 -176.2(3) .
C11 C12 N1 Cu1 4.5(4) .
C9 C10 N2 C11 -0.3(6) .
C9 C10 N2 Cu1 -175.4(3) .
C7 C11 N2 C10 0.7(5) .
C12 C11 N2 C10 179.8(3) .
C7 C11 N2 Cu1 176.5(3) .
C12 C11 N2 Cu1 -4.4(4) .
N4 C13 N3 C5 -0.3(4) .
C14 C13 N3 C5 -177.1(3) .
C6 C5 N3 C13 0.0(4) .
C4 C5 N3 C13 -178.3(3) .
N3 C13 N4 C6 0.5(4) .
C14 C13 N4 C6 177.4(3) .
C5 C6 N4 C13 -0.5(4) .
C7 C6 N4 C13 178.2(4) .
Cu1 O5 S2 O4 -67.2(4) 4_656
Cu1 O5 S2 O6 164.8(3) 4_656
Cu1 O5 S2 C17 49.8(4) 4_656
C18 C17 S2 O4 -136.4(3) .
C16 C17 S2 O4 44.8(3) .
C18 C17 S2 O5 100.8(3) .
C16 C17 S2 O5 -78.0(3) .
C18 C17 S2 O6 -15.8(4) .
C16 C17 S2 O6 165.4(3) .
C16 C15 S1 O1 111.9(3) .
C14 C15 S1 O1 -63.2(3) .
C16 C15 S1 O3 -9.2(3) .
C14 C15 S1 O3 175.7(3) .
C16 C15 S1 O2 -128.2(3) .
C14 C15 S1 O2 56.7(3) .
